data_7060011
loop_
_publ_author_name
'Shahrokhi, Farshid'
'Fazli Estabragh, Roxana'
'Zhao, Yuming'

_publ_section_title
;
 Synthesis and comparative studies of K-region functionalized pyrene
 derivatives
;
_journal_issue 39
_journal_name_full 'New Journal of Chemistry'
_journal_page_first 16786
_journal_page_last 16794
_journal_paper_doi 10.1039/D0NJ03897K
_journal_volume 44
_journal_year 2020
_chemical_formula_moiety 'C17 H8 Br2 O'
_chemical_formula_sum 'C17 H8 Br2 O'
_chemical_formula_weight 388.05
_chemical_name_systematic 5-(dibromomethylene)pyren-4(5H)-one
_space_group_crystal_system monoclinic
_space_group_IT_number 14
_space_group_name_Hall '-P 2ybc'
_space_group_name_H-M_alt 'P 1 21/c 1'
_atom_sites_solution_hydrogens geom
_atom_sites_solution_primary dual
_audit_creation_date 2020-01-10
_audit_creation_method
;
Olex2 1.2
(compiled 2018.05.29 svn.r3508 for OlexSys, GUI svn.r5506)
;
_audit_update_record
;
2020-06-11 deposited with the CCDC.	2020-09-25 downloaded from the CCDC.
;
_cell_angle_alpha 90
_cell_angle_beta 92.4372(10)
_cell_angle_gamma 90
_cell_formula_units_Z 4
_cell_length_a 3.88283(4)
_cell_length_b 18.75250(17)
_cell_length_c 17.4959(2)
_cell_measurement_reflns_used 8163
_cell_measurement_temperature 100(2)
_cell_measurement_theta_max 76.9260
_cell_measurement_theta_min 3.4500
_cell_volume 1272.77(2)
_computing_cell_refinement 'CrysAlisPro 1.171.40.68a (Rigaku OD, 2019)'
_computing_data_collection 'CrysAlisPro 1.171.40.68a (Rigaku OD, 2019)'
_computing_data_reduction 'CrysAlisPro 1.171.40.68a (Rigaku OD, 2019)'
_computing_molecular_graphics 'Olex2 (Dolomanov et al., 2009)'
_computing_publication_material 'Olex2 (Dolomanov et al., 2009)'
_computing_structure_refinement 'XL (Sheldrick, 2008)'
_computing_structure_solution 'ShelXT (Sheldrick, 2015)'
_diffrn_ambient_environment N~2~
_diffrn_ambient_temperature 100(2)
_diffrn_detector 'Hybrid Pixel Array Detector'
_diffrn_detector_area_resol_mean 10.0000
_diffrn_detector_type HyPix
_diffrn_measured_fraction_theta_full 1.000
_diffrn_measured_fraction_theta_max 0.988
_diffrn_measurement_details
;
List of Runs (angles in degrees, time in seconds):

  # Type    Start    End  Width  t~exp~   \w     \q     \k     \f   Frames
#--------------------------------------------------------------------------
  1  \w    -26.00  39.00   0.50    0.06    --   47.95 -29.00 -82.00  130
  2  \w     35.00  79.00   0.50    0.25    --  107.75 -61.00 -90.00   88
  3  \w     35.00 131.00   0.50    0.25    --  107.75 -77.00 -90.00  192
  4  \w     94.00 178.00   0.50    0.25    --  107.75  15.00  30.00  168
  5  \w     95.00 178.00   0.50    0.25    --  107.75  29.00  78.00  166
  6  \w     95.00 178.00   0.50    0.25    --  107.75  30.00 120.00  166
  7  \w     36.00 122.00   0.50    0.06    --   47.95  29.00  78.00  172
  8  \w     35.00 106.00   0.50    0.25    --  107.75 -94.00  30.00  142
  9  \w     35.00 112.00   0.50    0.25    --  107.75-125.00 -90.00  154
 10  \w     35.00 106.00   0.50    0.25    --  107.75 -94.00-180.00  142
 11  \w     35.00  79.00   0.50    0.25    --  107.75 -61.00-150.00   88
 12  \w     35.00  79.00   0.50    0.25    --  107.75 -61.00 -60.00   88
 13  \w     35.00  79.00   0.50    0.25    --  107.75 -61.00   0.00   88
 14  \w     35.00  79.00   0.50    0.25    --  107.75 -61.00  90.00   88
 15  \w     35.00  79.00   0.50    0.25    --  107.75 -61.00 150.00   88
 16  \w     35.00 106.00   0.50    0.25    --  107.75 -94.00 150.00  142
 17  \w     35.00 106.00   0.50    0.25    --  107.75 -94.00 120.00  142
 18  \w     25.00 120.00   0.50    0.06    --   47.95  77.00-120.00  190
 19  \w     95.00 178.00   0.50    0.25    --  107.75  45.00-150.00  166
 20  \w     25.00 120.00   0.50    0.06    --   47.95  77.00 150.00  190
 21  \w    -25.00  27.00   0.50    0.06    --  -47.95  29.00  78.00  104
 22  \w    -43.00 -14.00   0.50    0.25    --  -86.25  45.00 -90.00   58
 23  \w    -43.00 -14.00   0.50    0.25    --  -86.25  45.00-150.00   58
 24  \w    -34.00  25.00   0.50    0.06    --  -47.95  37.00-150.00  118
 25  \w   -122.00 -35.00   0.50    0.06    --  -47.95 -29.00 -82.00  174
 26  \w   -120.00 -73.00   0.50    0.06    --  -47.95-125.00  30.00   94
 27  \w   -120.00 -64.00   0.50    0.06    --  -47.95 -77.00  60.00  112
 28  \w   -161.00 -74.00   0.50    0.25    --  -86.25 -29.00 -82.00  174
;
_diffrn_measurement_device 'four-circle diffractometer'
_diffrn_measurement_device_type 'XtaLAB Synergy, Dualflex, HyPix'
_diffrn_measurement_method '\w scans'
_diffrn_orient_matrix_type 'CrysAlisPro convention (1999,Acta A55,543-557)'
_diffrn_orient_matrix_UB_11 0.2068081000
_diffrn_orient_matrix_UB_12 0.0310645000
_diffrn_orient_matrix_UB_13 0.0693512000
_diffrn_orient_matrix_UB_21 -0.3274410000
_diffrn_orient_matrix_UB_22 -0.0008591000
_diffrn_orient_matrix_UB_23 0.0467632000
_diffrn_orient_matrix_UB_31 0.0880137000
_diffrn_orient_matrix_UB_32 -0.0760387000
_diffrn_orient_matrix_UB_33 0.0277651000
_diffrn_radiation_monochromator mirror
_diffrn_radiation_probe x-ray
_diffrn_radiation_type CuK\a
_diffrn_radiation_wavelength 1.54184
_diffrn_reflns_av_R_equivalents 0.0565
_diffrn_reflns_av_unetI/netI 0.0330
_diffrn_reflns_Laue_measured_fraction_full 1.000
_diffrn_reflns_Laue_measured_fraction_max 0.988
_diffrn_reflns_limit_h_max 4
_diffrn_reflns_limit_h_min -4
_diffrn_reflns_limit_k_max 20
_diffrn_reflns_limit_k_min -23
_diffrn_reflns_limit_l_max 21
_diffrn_reflns_limit_l_min -22
_diffrn_reflns_number 16339
_diffrn_reflns_point_group_measured_fraction_full 1.000
_diffrn_reflns_point_group_measured_fraction_max 0.988
_diffrn_reflns_theta_full 67.684
_diffrn_reflns_theta_max 77.239
_diffrn_reflns_theta_min 3.457
_diffrn_source 'micro-focus sealed X-ray tube'
_diffrn_source_type 'PhotonJet (Cu) X-ray Source'
_exptl_absorpt_coefficient_mu 7.994
_exptl_absorpt_correction_T_max 1.00000
_exptl_absorpt_correction_T_min 0.62846
_exptl_absorpt_correction_type multi-scan
_exptl_absorpt_process_details
;
CrysAlisPro 1.171.40.68a (Rigaku Oxford Diffraction, 2019)
Empirical absorption correction using spherical harmonics,
 implemented in SCALE3 ABSPACK scaling algorithm.
;
_exptl_crystal_colour yellow
_exptl_crystal_colour_primary yellow
_exptl_crystal_density_diffrn 2.025
_exptl_crystal_description needle
_exptl_crystal_F_000 752
_exptl_crystal_recrystallization_method 'Re-crystallisation from solvent: Hexane/DCM'
_exptl_crystal_size_max 0.12
_exptl_crystal_size_mid 0.06
_exptl_crystal_size_min 0.05
_refine_diff_density_max 0.430
_refine_diff_density_min -0.558
_refine_diff_density_rms 0.105
_refine_ls_extinction_method none
_refine_ls_goodness_of_fit_ref 1.088
_refine_ls_hydrogen_treatment constr
_refine_ls_matrix_type full
_refine_ls_number_parameters 181
_refine_ls_number_reflns 2654
_refine_ls_number_restraints 0
_refine_ls_restrained_S_all 1.088
_refine_ls_R_factor_all 0.0303
_refine_ls_R_factor_gt 0.0277
_refine_ls_shift/su_max 0.002
_refine_ls_shift/su_mean 0.000
_refine_ls_structure_factor_coef Fsqd
_refine_ls_weighting_details 'w=1/[\s^2^(Fo^2^)+(0.0370P)^2^+0.8889P] where P=(Fo^2^+2Fc^2^)/3'
_refine_ls_weighting_scheme calc
_refine_ls_wR_factor_gt 0.0720
_refine_ls_wR_factor_ref 0.0736
_reflns_Friedel_coverage 0.000
_reflns_number_gt 2431
_reflns_number_total 2654
_reflns_threshold_expression 'I > 2\s(I)'
_cod_data_source_file d0nj03897k2.cif
_cod_data_source_block fs67
_cod_depositor_comments 'Adding full bibliography for 7060010--7060012.cif.'
_cod_database_code 7060011
_shelx_shelxl_version_number 2018/3
_chemical_oxdiff_formula C19H8Br2O
_shelx_space_group_comment
;
The symmetry employed for this shelxl refinement is uniquely defined
by the following loop, which should always be used as a source of
symmetry information in preference to the above space-group names.
They are only intended as comments.
;
_shelx_estimated_absorpt_t_max 0.691
_shelx_estimated_absorpt_t_min 0.447
_diffrn_oxdiff_digest_frames
;
01127b13eb444f30c7dc3e5dbefd6e25af0010179b9
;
_reflns_odcompleteness_completeness 99.81
_reflns_odcompleteness_iscentric 1
_reflns_odcompleteness_theta 74.33
_olex2_refinement_description
;
1. Fixed Uiso
 At 1.2 times of:
  All C(H) groups
2.a Aromatic/amide H refined with riding coordinates:
 C4(H4), C5(H5), C6(H6), C8(H8), C9(H9), C11(H11), C12(H12), C13(H13)
;
_olex2_submission_special_instructions 'No special instructions were received'
_oxdiff_exptl_absorpt_empirical_details
;
Empirical correction (ABSPACK) includes:
- Absorption correction using spherical harmonics
- Frame scaling
;
_oxdiff_exptl_absorpt_empirical_full_max 1.579
_oxdiff_exptl_absorpt_empirical_full_min 0.564

loop_
_space_group_symop_operation_xyz
'x, y, z'
'-x, y+1/2, -z+1/2'
'-x, -y, -z'
'x, -y-1/2, z-1/2'

loop_
_atom_site_label
_atom_site_type_symbol
_atom_site_fract_x
_atom_site_fract_y
_atom_site_fract_z
_atom_site_U_iso_or_equiv
_atom_site_adp_type
_atom_site_occupancy
_atom_site_site_symmetry_order
_atom_site_calc_flag
_atom_site_refinement_flags_posn
_atom_site_refinement_flags_adp
_atom_site_refinement_flags_occupancy
_atom_site_disorder_assembly
_atom_site_disorder_group
Br1 Br 0.34490(7) 0.40924(2) 0.76594(2) 0.01867(10) Uani 1 1 d . . . . .
Br2 Br 0.10561(7) 0.47745(2) 0.61195(2) 0.01724(10) Uani 1 1 d . . . . .
O1 O 0.6748(5) 0.27231(10) 0.72542(11) 0.0195(4) Uani 1 1 d . . . . .
C1 C 0.4729(7) 0.26918(13) 0.67009(14) 0.0147(5) Uani 1 1 d . . . . .
C2 C 0.3707(6) 0.33430(13) 0.62323(14) 0.0138(5) Uani 1 1 d . . . . .
C3 C 0.3061(7) 0.32197(13) 0.54037(15) 0.0147(5) Uani 1 1 d . . . . .
C4 C 0.3769(7) 0.37223(13) 0.48475(15) 0.0160(5) Uani 1 1 d . . . . .
H4 H 0.487318 0.415695 0.499169 0.019 Uiso 1 1 calc R . . . .
C5 C 0.2865(7) 0.35924(14) 0.40742(15) 0.0178(5) Uani 1 1 d . . . . .
H5 H 0.343154 0.393358 0.369838 0.021 Uiso 1 1 calc R . . . .
C6 C 0.1169(7) 0.29768(14) 0.38546(15) 0.0178(5) Uani 1 1 d . . . . .
H6 H 0.039713 0.291156 0.333683 0.021 Uiso 1 1 calc R . . . .
C7 C 0.0580(6) 0.24416(14) 0.44032(15) 0.0162(5) Uani 1 1 d . . . . .
C8 C -0.1072(7) 0.17831(15) 0.41797(16) 0.0197(5) Uani 1 1 d . . . . .
H8 H -0.194473 0.172260 0.366830 0.024 Uiso 1 1 calc R . . . .
C9 C -0.1396(7) 0.12468(14) 0.46939(17) 0.0212(6) Uani 1 1 d . . . . .
H9 H -0.255532 0.082079 0.454049 0.025 Uiso 1 1 calc R . . . .
C10 C -0.0021(7) 0.13126(14) 0.54625(16) 0.0189(5) Uani 1 1 d . . . . .
C11 C -0.0020(8) 0.07372(14) 0.59887(18) 0.0225(6) Uani 1 1 d . . . . .
H11 H -0.111032 0.030176 0.584220 0.027 Uiso 1 1 calc R . . . .
C12 C 0.1527(8) 0.07981(14) 0.67053(18) 0.0231(6) Uani 1 1 d . . . . .
H12 H 0.150838 0.040614 0.704909 0.028 Uiso 1 1 calc R . . . .
C13 C 0.3129(7) 0.14359(14) 0.69299(16) 0.0198(5) Uani 1 1 d . . . . .
H13 H 0.426057 0.147109 0.742067 0.024 Uiso 1 1 calc R . . . .
C14 C 0.3078(7) 0.20164(13) 0.64421(15) 0.0161(5) Uani 1 1 d . . . . .
C15 C 0.1492(7) 0.19682(13) 0.57043(15) 0.0154(5) Uani 1 1 d . . . . .
C16 C 0.1684(6) 0.25513(13) 0.51706(15) 0.0142(5) Uani 1 1 d . . . . .
C17 C 0.3011(7) 0.39505(14) 0.65943(15) 0.0155(5) Uani 1 1 d . . . . .

loop_
_atom_site_aniso_label
_atom_site_aniso_U_11
_atom_site_aniso_U_22
_atom_site_aniso_U_33
_atom_site_aniso_U_23
_atom_site_aniso_U_13
_atom_site_aniso_U_12
Br1 0.02093(17) 0.01766(16) 0.01726(16) -0.00349(9) -0.00128(11) 0.00348(10)
Br2 0.01797(16) 0.01199(14) 0.02172(16) 0.00119(9) 0.00042(11) 0.00159(9)
O1 0.0222(10) 0.0182(9) 0.0179(9) -0.0013(7) -0.0016(8) 0.0051(7)
C1 0.0159(12) 0.0133(11) 0.0153(12) -0.0005(9) 0.0039(10) 0.0026(9)
C2 0.0132(12) 0.0125(11) 0.0158(12) 0.0014(9) 0.0011(9) -0.0010(9)
C3 0.0136(12) 0.0140(11) 0.0164(12) -0.0003(9) -0.0001(9) 0.0023(9)
C4 0.0160(12) 0.0146(11) 0.0176(12) 0.0010(10) 0.0011(10) 0.0004(9)
C5 0.0172(13) 0.0193(12) 0.0170(12) 0.0025(10) 0.0022(10) 0.0022(10)
C6 0.0190(13) 0.0199(12) 0.0144(12) -0.0013(10) -0.0014(10) 0.0035(10)
C7 0.0118(12) 0.0174(12) 0.0195(13) -0.0024(10) 0.0013(10) 0.0020(9)
C8 0.0151(12) 0.0219(13) 0.0220(13) -0.0084(10) 0.0002(10) 0.0020(10)
C9 0.0183(13) 0.0150(12) 0.0306(15) -0.0080(11) 0.0031(11) -0.0016(10)
C10 0.0161(12) 0.0158(12) 0.0251(14) -0.0034(10) 0.0050(10) 0.0004(10)
C11 0.0210(14) 0.0133(11) 0.0340(16) -0.0030(11) 0.0097(12) 0.0004(10)
C12 0.0244(15) 0.0147(12) 0.0313(15) 0.0059(11) 0.0119(12) 0.0051(10)
C13 0.0213(14) 0.0174(12) 0.0211(13) 0.0021(10) 0.0062(11) 0.0038(10)
C14 0.0162(12) 0.0123(11) 0.0203(12) 0.0024(10) 0.0062(10) 0.0039(9)
C15 0.0130(12) 0.0128(11) 0.0207(12) -0.0013(10) 0.0040(10) 0.0021(9)
C16 0.0095(11) 0.0142(11) 0.0190(13) -0.0014(9) 0.0014(9) 0.0022(9)
C17 0.0140(12) 0.0146(11) 0.0179(13) 0.0010(9) -0.0010(10) -0.0020(9)

loop_
_atom_type_symbol
_atom_type_description
_atom_type_scat_dispersion_real
_atom_type_scat_dispersion_imag
_atom_type_scat_source
C C 0.0181 0.0091 'International Tables Vol C Tables 4.2.6.8 and 6.1.1.4'
H H 0.0000 0.0000 'International Tables Vol C Tables 4.2.6.8 and 6.1.1.4'
Br Br -0.6763 1.2805 'International Tables Vol C Tables 4.2.6.8 and 6.1.1.4'
O O 0.0492 0.0322 'International Tables Vol C Tables 4.2.6.8 and 6.1.1.4'

loop_
_geom_angle_atom_site_label_1
_geom_angle_atom_site_label_2
_geom_angle_atom_site_label_3
_geom_angle
_geom_angle_site_symmetry_1
_geom_angle_site_symmetry_3
_geom_angle_publ_flag
O1 C1 C2 122.4(2) . . ?
O1 C1 C14 122.6(2) . . ?
C14 C1 C2 115.1(2) . . ?
C3 C2 C1 115.7(2) . . ?
C17 C2 C1 119.0(2) . . ?
C17 C2 C3 124.6(2) . . ?
C4 C3 C2 123.3(2) . . ?
C4 C3 C16 118.8(2) . . ?
C16 C3 C2 117.8(2) . . ?
C3 C4 H4 119.7 . . ?
C3 C4 C5 120.5(2) . . ?
C5 C4 H4 119.7 . . ?
C4 C5 H5 119.6 . . ?
C6 C5 C4 120.8(2) . . ?
C6 C5 H5 119.6 . . ?
C5 C6 H6 120.2 . . ?
C5 C6 C7 119.7(2) . . ?
C7 C6 H6 120.2 . . ?
C6 C7 C8 120.5(2) . . ?
C16 C7 C6 119.5(2) . . ?
C16 C7 C8 120.0(2) . . ?
C7 C8 H8 119.7 . . ?
C9 C8 C7 120.6(3) . . ?
C9 C8 H8 119.7 . . ?
C8 C9 H9 119.4 . . ?
C8 C9 C10 121.1(2) . . ?
C10 C9 H9 119.4 . . ?
C11 C10 C9 122.3(3) . . ?
C11 C10 C15 118.5(3) . . ?
C15 C10 C9 119.2(2) . . ?
C10 C11 H11 119.4 . . ?
C12 C11 C10 121.2(3) . . ?
C12 C11 H11 119.4 . . ?
C11 C12 H12 120.0 . . ?
C11 C12 C13 120.1(3) . . ?
C13 C12 H12 120.0 . . ?
C12 C13 H13 119.8 . . ?
C14 C13 C12 120.4(3) . . ?
C14 C13 H13 119.8 . . ?
C13 C14 C1 119.3(3) . . ?
C13 C14 C15 120.6(3) . . ?
C15 C14 C1 120.1(2) . . ?
C10 C15 C16 119.7(2) . . ?
C14 C15 C10 119.2(2) . . ?
C14 C15 C16 120.8(2) . . ?
C3 C16 C15 120.9(2) . . ?
C7 C16 C3 120.0(2) . . ?
C7 C16 C15 119.0(2) . . ?
Br1 C17 Br2 109.62(13) . . ?
C2 C17 Br1 125.3(2) . . ?
C2 C17 Br2 124.9(2) . . ?

loop_
_geom_bond_atom_site_label_1
_geom_bond_atom_site_label_2
_geom_bond_distance
_geom_bond_site_symmetry_2
_geom_bond_publ_flag
Br1 C17 1.883(3) . ?
Br2 C17 1.898(3) . ?
O1 C1 1.221(3) . ?
C1 C2 1.514(3) . ?
C1 C14 1.482(4) . ?
C2 C3 1.479(4) . ?
C2 C17 1.337(4) . ?
C3 C4 1.391(4) . ?
C3 C16 1.416(4) . ?
C4 H4 0.9500 . ?
C4 C5 1.405(4) . ?
C5 H5 0.9500 . ?
C5 C6 1.376(4) . ?
C6 H6 0.9500 . ?
C6 C7 1.414(4) . ?
C7 C8 1.438(4) . ?
C7 C16 1.407(4) . ?
C8 H8 0.9500 . ?
C8 C9 1.359(4) . ?
C9 H9 0.9500 . ?
C9 C10 1.431(4) . ?
C10 C11 1.418(4) . ?
C10 C15 1.419(4) . ?
C11 H11 0.9500 . ?
C11 C12 1.372(5) . ?
C12 H12 0.9500 . ?
C12 C13 1.397(4) . ?
C13 H13 0.9500 . ?
C13 C14 1.383(4) . ?
C14 C15 1.409(4) . ?
C15 C16 1.442(4) . ?

loop_
_geom_torsion_atom_site_label_1
_geom_torsion_atom_site_label_2
_geom_torsion_atom_site_label_3
_geom_torsion_atom_site_label_4
_geom_torsion
_geom_torsion_site_symmetry_1
_geom_torsion_site_symmetry_2
_geom_torsion_site_symmetry_3
_geom_torsion_site_symmetry_4
_geom_torsion_publ_flag
O1 C1 C2 C3 145.7(2) . . . . ?
O1 C1 C2 C17 -43.1(4) . . . . ?
O1 C1 C14 C13 15.8(4) . . . . ?
O1 C1 C14 C15 -163.8(2) . . . . ?
C1 C2 C3 C4 -147.1(2) . . . . ?
C1 C2 C3 C16 32.2(3) . . . . ?
C1 C2 C17 Br1 4.0(4) . . . . ?
C1 C2 C17 Br2 -170.33(18) . . . . ?
C1 C14 C15 C10 178.9(2) . . . . ?
C1 C14 C15 C16 5.0(4) . . . . ?
C2 C1 C14 C13 -163.7(2) . . . . ?
C2 C1 C14 C15 16.6(3) . . . . ?
C2 C3 C4 C5 -175.4(2) . . . . ?
C2 C3 C16 C7 171.2(2) . . . . ?
C2 C3 C16 C15 -10.8(4) . . . . ?
C3 C2 C17 Br1 174.35(19) . . . . ?
C3 C2 C17 Br2 0.0(4) . . . . ?
C3 C4 C5 C6 2.0(4) . . . . ?
C4 C3 C16 C7 -9.4(4) . . . . ?
C4 C3 C16 C15 168.6(2) . . . . ?
C4 C5 C6 C7 -5.3(4) . . . . ?
C5 C6 C7 C8 -177.6(2) . . . . ?
C5 C6 C7 C16 1.1(4) . . . . ?
C6 C7 C8 C9 174.8(2) . . . . ?
C6 C7 C16 C3 6.2(4) . . . . ?
C6 C7 C16 C15 -171.8(2) . . . . ?
C7 C8 C9 C10 -1.9(4) . . . . ?
C8 C7 C16 C3 -175.0(2) . . . . ?
C8 C7 C16 C15 7.0(4) . . . . ?
C8 C9 C10 C11 -173.6(3) . . . . ?
C8 C9 C10 C15 4.4(4) . . . . ?
C9 C10 C11 C12 175.4(3) . . . . ?
C9 C10 C15 C14 -175.2(2) . . . . ?
C9 C10 C15 C16 -1.2(4) . . . . ?
C10 C11 C12 C13 0.2(4) . . . . ?
C10 C15 C16 C3 177.6(2) . . . . ?
C10 C15 C16 C7 -4.4(4) . . . . ?
C11 C10 C15 C14 2.9(4) . . . . ?
C11 C10 C15 C16 176.9(2) . . . . ?
C11 C12 C13 C14 2.0(4) . . . . ?
C12 C13 C14 C1 178.6(2) . . . . ?
C12 C13 C14 C15 -1.7(4) . . . . ?
C13 C14 C15 C10 -0.8(4) . . . . ?
C13 C14 C15 C16 -174.7(2) . . . . ?
C14 C1 C2 C3 -34.7(3) . . . . ?
C14 C1 C2 C17 136.5(3) . . . . ?
C14 C15 C16 C3 -8.5(4) . . . . ?
C14 C15 C16 C7 169.5(2) . . . . ?
C15 C10 C11 C12 -2.7(4) . . . . ?
C16 C3 C4 C5 5.3(4) . . . . ?
C16 C7 C8 C9 -4.0(4) . . . . ?
C17 C2 C3 C4 42.3(4) . . . . ?
C17 C2 C3 C16 -138.4(3) . . . . ?
